data_4319560
loop_
_publ_author_name
'Shannon A. Harris'
'James T. Ciszewski'
'Aaron L. Odom'

_publ_section_title
;
 Titanium \h1-Pyrrolyl Complexes: Electronic and Structural
 Characteristics Imposed by the N,N-Di(pyrrolyl-\a-methyl)-N-methylamine
 (dpma) Ligand
;
_journal_name_full 'Inorganic Chemistry'
_journal_page_first 1987
_journal_page_last 1988
_journal_paper_doi 10.1021/ic001238r
_journal_volume 40
_journal_year 2001
_chemical_formula_sum 'C15 H25 N5 Ti'
_chemical_formula_weight 323.30
_chemical_name_systematic '[di(pyrrolyl-alpha-methyl)methylamine]Bis(dimethylamido)titanium(IV)'
_space_group_IT_number 19
_symmetry_cell_setting orthorhombic
_symmetry_space_group_name_Hall 'P 2ac 2ab'
_symmetry_space_group_name_H-M 'P 21 21 21'
_atom_sites_solution_hydrogens geom
_atom_sites_solution_primary direct
_atom_sites_solution_secondary difmap
_audit_creation_method SHELXL-97
_cell_angle_alpha 90.00
_cell_angle_beta 90.00
_cell_angle_gamma 90.00
_cell_formula_units_Z 4
_cell_length_a 9.832(2)
_cell_length_b 11.565(2)
_cell_length_c 15.177(3)
_cell_measurement_temperature 293(2)
_cell_measurement_theta_max 28.35
_cell_measurement_theta_min 2.21
_cell_volume 1725.7(6)
_computing_structure_refinement 'SHELXL-97 (Sheldrick, 1997)'
_computing_structure_solution 'SHELXS-97 (Sheldrick, 1990)'
_diffrn_ambient_temperature 293(2)
_diffrn_measured_fraction_theta_full 0.982
_diffrn_measured_fraction_theta_max 0.982
_diffrn_radiation_monochromator graphite
_diffrn_radiation_source 'fine-focus sealed tube'
_diffrn_radiation_type MoK\a
_diffrn_radiation_wavelength 0.71073
_diffrn_reflns_av_R_equivalents 0.0764
_diffrn_reflns_av_sigmaI/netI 0.0705
_diffrn_reflns_limit_h_max 13
_diffrn_reflns_limit_h_min -12
_diffrn_reflns_limit_k_max 14
_diffrn_reflns_limit_k_min -15
_diffrn_reflns_limit_l_max 20
_diffrn_reflns_limit_l_min -19
_diffrn_reflns_number 20760
_diffrn_reflns_theta_full 28.35
_diffrn_reflns_theta_max 28.35
_diffrn_reflns_theta_min 2.21
_exptl_absorpt_coefficient_mu 0.497
_exptl_crystal_colour orange
_exptl_crystal_density_diffrn 1.244
_exptl_crystal_density_method 'not measured'
_exptl_crystal_description parallelpiped
_exptl_crystal_F_000 688
_exptl_crystal_size_max 0.39
_exptl_crystal_size_mid 0.13
_exptl_crystal_size_min 0.13
_refine_diff_density_max 0.450
_refine_diff_density_min -0.348
_refine_diff_density_rms 0.067
_refine_ls_abs_structure_details 'Flack H D (1983), Acta Cryst. A39, 876-881'
_refine_ls_abs_structure_Flack 0.04(4)
_refine_ls_extinction_coef 0.0029(13)
_refine_ls_extinction_expression Fc^*^=kFc[1+0.001xFc^2^\l^3^/sin(2\q)]^-1/4^
_refine_ls_extinction_method SHELXL
_refine_ls_goodness_of_fit_ref 1.016
_refine_ls_hydrogen_treatment mixed
_refine_ls_matrix_type full
_refine_ls_number_parameters 191
_refine_ls_number_reflns 4189
_refine_ls_number_restraints 0
_refine_ls_restrained_S_all 1.016
_refine_ls_R_factor_all 0.0920
_refine_ls_R_factor_gt 0.0524
_refine_ls_shift/su_max 0.000
_refine_ls_shift/su_mean 0.000
_refine_ls_structure_factor_coef Fsqd
_refine_ls_weighting_details 'calc w=1/[\s^2^(Fo^2^)+(0.0853P)^2^+0.0000P] where P=(Fo^2^+2Fc^2^)/3'
_refine_ls_weighting_scheme calc
_refine_ls_wR_factor_gt 0.1297
_refine_ls_wR_factor_ref 0.1465
_reflns_number_gt 2940
_reflns_number_total 4189
_reflns_threshold_expression >2sigma(I)
_cod_data_source_file ic001238r_1.cif
_cod_data_source_block Ti(NMe2)2(dpma)
_cod_depositor_comments
;
The following automatic conversions were performed:

data name '_atom_site_symetry_multiplicity' was replaced with
'_atom_site_symmetry_multiplicity' as specified in the replacement
file 'data/replacement-values/replacement_tags.lst'.

Automatic conversion script
Id: cif_correct_tags 9268 2022-04-12 08:56:07Z antanas 
;
_cod_original_cell_volume 1725.8(6)
_cod_database_code 4319560

loop_
_symmetry_equiv_pos_as_xyz
'x, y, z'
'-x+1/2, -y, z+1/2'
'-x, y+1/2, -z+1/2'
'x+1/2, -y+1/2, -z'

loop_
_atom_site_label
_atom_site_type_symbol
_atom_site_fract_x
_atom_site_fract_y
_atom_site_fract_z
_atom_site_U_iso_or_equiv
_atom_site_adp_type
_atom_site_occupancy
_atom_site_symmetry_multiplicity
_atom_site_calc_flag
_atom_site_refinement_flags
_atom_site_disorder_assembly
_atom_site_disorder_group
Ti Ti -0.79414(6) -0.49226(5) -0.20634(4) 0.02706(18) Uani 1 1 d . . .
N1 N -0.7709(4) -0.3395(3) -0.1443(2) 0.0339(8) Uani 1 1 d . . .
N2 N -0.7346(3) -0.6404(3) -0.1477(2) 0.0339(8) Uani 1 1 d . . .
N3 N -0.5610(3) -0.4732(2) -0.19221(19) 0.0320(7) Uani 1 1 d . . .
N4 N -0.9810(3) -0.5138(3) -0.18273(19) 0.0350(7) Uani 1 1 d . . .
N5 N -0.7957(3) -0.4866(3) -0.32877(18) 0.0358(6) Uani 1 1 d . . .
C11 C -0.8584(4) -0.2710(4) -0.0959(3) 0.0408(10) Uani 1 1 d . . .
H11A H -0.9521 -0.2807 -0.0930 0.049 Uiso 1 1 calc R . .
C12 C -0.7873(6) -0.1870(3) -0.0528(3) 0.0466(11) Uani 1 1 d . . .
H12A H -0.8231 -0.1308 -0.0156 0.056 Uiso 1 1 calc R . .
C13 C -0.6481(5) -0.2016(4) -0.0755(3) 0.0402(11) Uani 1 1 d . . .
H13A H -0.5751 -0.1571 -0.0563 0.048 Uiso 1 1 calc R . .
C14 C -0.6431(4) -0.2942(3) -0.1312(3) 0.0352(9) Uani 1 1 d . . .
C21 C -0.7932(5) -0.7486(3) -0.1367(3) 0.0467(10) Uani 1 1 d . . .
H21A H -0.8800 -0.7691 -0.1553 0.056 Uiso 1 1 calc R . .
C22 C -0.7046(5) -0.8204(4) -0.0945(3) 0.0476(11) Uani 1 1 d . . .
H22A H -0.7206 -0.8969 -0.0788 0.057 Uiso 1 1 calc R . .
C23 C -0.5831(5) -0.7567(4) -0.0790(3) 0.0431(10) Uani 1 1 d . . .
H23A H -0.5043 -0.7830 -0.0516 0.052 Uiso 1 1 calc R . .
C24 C -0.6061(4) -0.6485(3) -0.1126(2) 0.0349(9) Uani 1 1 d . . .
C31 C -0.5295(4) -0.3482(3) -0.1812(3) 0.0395(9) Uani 1 1 d . . .
H31A H -0.4447 -0.3388 -0.1493 0.047 Uiso 1 1 calc R . .
H31B H -0.5201 -0.3116 -0.2383 0.047 Uiso 1 1 calc R . .
C32 C -0.5256(4) -0.5385(3) -0.1115(3) 0.0402(10) Uani 1 1 d . . .
H32A H -0.5478 -0.4935 -0.0596 0.048 Uiso 1 1 calc R . .
H32B H -0.4290 -0.5555 -0.1106 0.048 Uiso 1 1 calc R . .
C33 C -0.4876(4) -0.5225(4) -0.2685(3) 0.0409(10) Uani 1 1 d . . .
H33A H -0.3915 -0.5129 -0.2602 0.061 Uiso 1 1 calc R . .
H33B H -0.5152 -0.4833 -0.3213 0.061 Uiso 1 1 calc R . .
H33C H -0.5085 -0.6034 -0.2735 0.061 Uiso 1 1 calc R . .
C41 C -1.0303(4) -0.5333(4) -0.0937(3) 0.0474(11) Uani 1 1 d . . .
H41A H -1.1273 -0.5423 -0.0947 0.071 Uiso 1 1 calc R . .
H41B H -1.0067 -0.4684 -0.0573 0.071 Uiso 1 1 calc R . .
H41C H -0.9893 -0.6021 -0.0703 0.071 Uiso 1 1 calc R . .
C42 C -1.0948(4) -0.5175(4) -0.2445(3) 0.0524(12) Uani 1 1 d . . .
H42A H -1.1780 -0.5293 -0.2126 0.079 Uiso 1 1 calc R . .
H42B H -1.0817 -0.5800 -0.2853 0.079 Uiso 1 1 calc R . .
H42C H -1.0996 -0.4458 -0.2762 0.079 Uiso 1 1 calc R . .
C51 C -0.8074(6) -0.3827(4) -0.3796(3) 0.0573(13) Uani 1 1 d . . .
H51A H -0.8055 -0.4015 -0.4412 0.086 Uiso 1 1 calc R . .
H51B H -0.7328 -0.3322 -0.3659 0.086 Uiso 1 1 calc R . .
H51C H -0.8916 -0.3449 -0.3658 0.086 Uiso 1 1 calc R . .
C52 C -0.7942(6) -0.5902(4) -0.3835(3) 0.0618(13) Uani 1 1 d . . .
H52A H -0.7957 -0.5683 -0.4445 0.093 Uiso 1 1 calc R . .
H52B H -0.8727 -0.6365 -0.3704 0.093 Uiso 1 1 calc R . .
H52C H -0.7133 -0.6339 -0.3715 0.093 Uiso 1 1 calc R . .

loop_
_atom_site_aniso_label
_atom_site_aniso_U_11
_atom_site_aniso_U_22
_atom_site_aniso_U_33
_atom_site_aniso_U_23
_atom_site_aniso_U_13
_atom_site_aniso_U_12
Ti 0.0288(3) 0.0268(3) 0.0256(3) 0.0009(3) -0.0015(2) -0.0004(3)
N1 0.038(2) 0.0281(16) 0.0360(19) -0.0005(13) 0.0031(15) 0.0021(14)
N2 0.0322(19) 0.0299(16) 0.0396(19) 0.0054(14) -0.0015(14) -0.0030(14)
N3 0.0307(15) 0.0320(16) 0.0332(17) -0.0034(13) 0.0025(13) -0.0015(13)
N4 0.0308(14) 0.0366(17) 0.0376(16) 0.0030(15) -0.0012(12) -0.0019(15)
N5 0.0385(15) 0.0417(17) 0.0272(13) -0.0012(14) -0.0019(12) 0.0034(19)
C11 0.040(2) 0.039(2) 0.043(2) 0.0021(19) 0.0092(19) 0.0056(19)
C12 0.073(3) 0.030(2) 0.037(2) -0.0073(16) 0.013(2) 0.002(2)
C13 0.055(3) 0.036(2) 0.030(2) -0.0037(17) 0.001(2) -0.013(2)
C14 0.044(2) 0.0272(19) 0.034(2) 0.0030(16) 0.0026(18) -0.0034(17)
C21 0.050(2) 0.034(2) 0.055(3) 0.0034(18) 0.008(2) -0.001(2)
C22 0.064(3) 0.034(2) 0.044(2) 0.0089(18) 0.008(3) 0.010(2)
C23 0.050(3) 0.043(2) 0.036(2) 0.0076(19) -0.0024(19) 0.014(2)
C24 0.039(2) 0.038(2) 0.027(2) 0.0067(17) 0.0005(17) 0.0075(18)
C31 0.039(2) 0.037(2) 0.042(2) -0.0043(17) 0.0058(18) -0.0136(18)
C32 0.034(2) 0.053(3) 0.034(2) -0.0009(17) -0.0049(17) 0.0013(18)
C33 0.0309(18) 0.048(2) 0.044(2) -0.0041(18) 0.0081(15) 0.0018(18)
C41 0.045(2) 0.054(3) 0.044(2) 0.0034(19) 0.0086(19) -0.005(2)
C42 0.034(2) 0.065(3) 0.058(3) -0.003(3) -0.0104(18) 0.002(2)
C51 0.076(4) 0.054(3) 0.042(3) 0.007(2) 0.003(3) 0.000(3)
C52 0.082(4) 0.055(3) 0.048(3) -0.011(2) -0.021(3) -0.001(3)

loop_
_atom_type_symbol
_atom_type_description
_atom_type_scat_dispersion_real
_atom_type_scat_dispersion_imag
_atom_type_scat_source
C C 0.0033 0.0016 'International Tables Vol C Tables 4.2.6.8 and 6.1.1.4'
H H 0.0000 0.0000 'International Tables Vol C Tables 4.2.6.8 and 6.1.1.4'
N N 0.0061 0.0033 'International Tables Vol C Tables 4.2.6.8 and 6.1.1.4'
Ti Ti 0.2776 0.4457 'International Tables Vol C Tables 4.2.6.8 and 6.1.1.4'

loop_
_geom_angle_atom_site_label_1
_geom_angle_atom_site_label_2
_geom_angle_atom_site_label_3
_geom_angle
_geom_angle_site_symmetry_1
_geom_angle_site_symmetry_3
_geom_angle_publ_flag
N5 Ti N4 100.74(13) . . ?
N5 Ti N1 115.95(14) . . ?
N4 Ti N1 97.88(14) . . ?
N5 Ti N2 118.21(14) . . ?
N4 Ti N2 94.96(13) . . ?
N1 Ti N2 120.37(12) . . ?
N5 Ti N3 95.59(12) . . ?
N4 Ti N3 163.58(12) . . ?
N1 Ti N3 76.16(12) . . ?
N2 Ti N3 75.67(12) . . ?
C14 N1 C11 105.8(3) . . ?
C14 N1 Ti 120.3(3) . . ?
C11 N1 Ti 133.0(3) . . ?
C24 N2 C21 105.8(3) . . ?
C24 N2 Ti 119.7(3) . . ?
C21 N2 Ti 134.3(3) . . ?
C33 N3 C32 109.6(3) . . ?
C33 N3 C31 111.2(3) . . ?
C32 N3 C31 110.7(3) . . ?
C33 N3 Ti 112.0(2) . . ?
C32 N3 Ti 105.1(2) . . ?
C31 N3 Ti 108.0(2) . . ?
C41 N4 C42 109.7(3) . . ?
C41 N4 Ti 121.4(3) . . ?
C42 N4 Ti 128.9(3) . . ?
C51 N5 C52 112.5(3) . . ?
C51 N5 Ti 124.6(3) . . ?
C52 N5 Ti 122.7(3) . . ?
C12 C11 N1 110.2(4) . . ?
C12 C11 H11A 124.9 . . ?
N1 C11 H11A 124.9 . . ?
C11 C12 C13 107.0(3) . . ?
C11 C12 H12A 126.5 . . ?
C13 C12 H12A 126.5 . . ?
C14 C13 C12 106.2(4) . . ?
C14 C13 H13A 126.9 . . ?
C12 C13 H13A 126.9 . . ?
C13 C14 N1 110.8(4) . . ?
C13 C14 C31 132.2(4) . . ?
N1 C14 C31 116.9(3) . . ?
C22 C21 N2 109.9(4) . . ?
C22 C21 H21A 125.0 . . ?
N2 C21 H21A 125.0 . . ?
C21 C22 C23 107.4(4) . . ?
C21 C22 H22A 126.3 . . ?
C23 C22 H22A 126.3 . . ?
C24 C23 C22 105.8(4) . . ?
C24 C23 H23A 127.1 . . ?
C22 C23 H23A 127.1 . . ?
C23 C24 N2 111.0(4) . . ?
C23 C24 C32 133.2(4) . . ?
N2 C24 C32 115.6(3) . . ?
C14 C31 N3 108.0(3) . . ?
C14 C31 H31A 110.1 . . ?
N3 C31 H31A 110.1 . . ?
C14 C31 H31B 110.1 . . ?
N3 C31 H31B 110.1 . . ?
H31A C31 H31B 108.4 . . ?
N3 C32 C24 107.5(3) . . ?
N3 C32 H32A 110.2 . . ?
C24 C32 H32A 110.2 . . ?
N3 C32 H32B 110.2 . . ?
C24 C32 H32B 110.2 . . ?
H32A C32 H32B 108.5 . . ?
N3 C33 H33A 109.5 . . ?
N3 C33 H33B 109.5 . . ?
H33A C33 H33B 109.5 . . ?
N3 C33 H33C 109.5 . . ?
H33A C33 H33C 109.5 . . ?
H33B C33 H33C 109.5 . . ?
N4 C41 H41A 109.5 . . ?
N4 C41 H41B 109.5 . . ?
H41A C41 H41B 109.5 . . ?
N4 C41 H41C 109.5 . . ?
H41A C41 H41C 109.5 . . ?
H41B C41 H41C 109.5 . . ?
N4 C42 H42A 109.5 . . ?
N4 C42 H42B 109.5 . . ?
H42A C42 H42B 109.5 . . ?
N4 C42 H42C 109.5 . . ?
H42A C42 H42C 109.5 . . ?
H42B C42 H42C 109.5 . . ?
N5 C51 H51A 109.5 . . ?
N5 C51 H51B 109.5 . . ?
H51A C51 H51B 109.5 . . ?
N5 C51 H51C 109.5 . . ?
H51A C51 H51C 109.5 . . ?
H51B C51 H51C 109.5 . . ?
N5 C52 H52A 109.5 . . ?
N5 C52 H52B 109.5 . . ?
H52A C52 H52B 109.5 . . ?
N5 C52 H52C 109.5 . . ?
H52A C52 H52C 109.5 . . ?
H52B C52 H52C 109.5 . . ?

loop_
_geom_bond_atom_site_label_1
_geom_bond_atom_site_label_2
_geom_bond_distance
_geom_bond_site_symmetry_2
_geom_bond_publ_flag
Ti N5 1.859(3) . ?
Ti N4 1.888(3) . ?
Ti N1 2.015(3) . ?
Ti N2 2.017(3) . ?
Ti N3 2.312(3) . ?
N1 C14 1.377(5) . ?
N1 C11 1.381(5) . ?
N2 C24 1.375(5) . ?
N2 C21 1.388(5) . ?
N3 C33 1.479(4) . ?
N3 C32 1.480(5) . ?
N3 C31 1.488(5) . ?
N4 C41 1.453(5) . ?
N4 C42 1.460(5) . ?
N5 C51 1.433(5) . ?
N5 C52 1.457(5) . ?
C11 C12 1.364(6) . ?
C11 H11A 0.9300 . ?
C12 C13 1.421(7) . ?
C12 H12A 0.9300 . ?
C13 C14 1.365(6) . ?
C13 H13A 0.9300 . ?
C14 C31 1.487(6) . ?
C21 C22 1.363(6) . ?
C21 H21A 0.9300 . ?
C22 C23 1.423(7) . ?
C22 H22A 0.9300 . ?
C23 C24 1.370(5) . ?
C23 H23A 0.9300 . ?
C24 C32 1.498(6) . ?
C31 H31A 0.9700 . ?
C31 H31B 0.9700 . ?
C32 H32A 0.9700 . ?
C32 H32B 0.9700 . ?
C33 H33A 0.9600 . ?
C33 H33B 0.9600 . ?
C33 H33C 0.9600 . ?
C41 H41A 0.9600 . ?
C41 H41B 0.9600 . ?
C41 H41C 0.9600 . ?
C42 H42A 0.9600 . ?
C42 H42B 0.9600 . ?
C42 H42C 0.9600 . ?
C51 H51A 0.9600 . ?
C51 H51B 0.9600 . ?
C51 H51C 0.9600 . ?
C52 H52A 0.9600 . ?
C52 H52B 0.9600 . ?
C52 H52C 0.9600 . ?

loop_
_geom_torsion_atom_site_label_1
_geom_torsion_atom_site_label_2
_geom_torsion_atom_site_label_3
_geom_torsion_atom_site_label_4
_geom_torsion
_geom_torsion_site_symmetry_1
_geom_torsion_site_symmetry_2
_geom_torsion_site_symmetry_3
_geom_torsion_site_symmetry_4
_geom_torsion_publ_flag
N5 Ti N1 C14 -83.9(3) . . . . ?
N4 Ti N1 C14 170.1(3) . . . . ?
N2 Ti N1 C14 69.6(3) . . . . ?
N3 Ti N1 C14 5.7(3) . . . . ?
N5 Ti N1 C11 108.5(4) . . . . ?
N4 Ti N1 C11 2.4(4) . . . . ?
N2 Ti N1 C11 -98.1(4) . . . . ?
N3 Ti N1 C11 -162.0(4) . . . . ?
N5 Ti N2 C24 102.3(3) . . . . ?
N4 Ti N2 C24 -152.7(3) . . . . ?
N1 Ti N2 C24 -50.5(3) . . . . ?
N3 Ti N2 C24 13.7(3) . . . . ?
N5 Ti N2 C21 -73.3(4) . . . . ?
N4 Ti N2 C21 31.7(4) . . . . ?
N1 Ti N2 C21 133.9(4) . . . . ?
N3 Ti N2 C21 -162.0(4) . . . . ?
N5 Ti N3 C33 -29.7(3) . . . . ?
N4 Ti N3 C33 144.5(4) . . . . ?
N1 Ti N3 C33 -145.1(3) . . . . ?
N2 Ti N3 C33 88.0(3) . . . . ?
N5 Ti N3 C32 -148.7(2) . . . . ?
N4 Ti N3 C32 25.5(5) . . . . ?
N1 Ti N3 C32 95.9(2) . . . . ?
N2 Ti N3 C32 -31.0(2) . . . . ?
N5 Ti N3 C31 93.0(2) . . . . ?
N4 Ti N3 C31 -92.7(5) . . . . ?
N1 Ti N3 C31 -22.4(2) . . . . ?
N2 Ti N3 C31 -149.3(2) . . . . ?
N5 Ti N4 C41 174.8(3) . . . . ?
N1 Ti N4 C41 -66.8(3) . . . . ?
N2 Ti N4 C41 54.8(3) . . . . ?
N3 Ti N4 C41 0.6(7) . . . . ?
N5 Ti N4 C42 -3.4(4) . . . . ?
N1 Ti N4 C42 115.1(4) . . . . ?
N2 Ti N4 C42 -123.3(4) . . . . ?
N3 Ti N4 C42 -177.5(4) . . . . ?
N4 Ti N5 C51 92.1(4) . . . . ?
N1 Ti N5 C51 -12.3(4) . . . . ?
N2 Ti N5 C51 -166.3(3) . . . . ?
N3 Ti N5 C51 -89.6(4) . . . . ?
N4 Ti N5 C52 -83.6(4) . . . . ?
N1 Ti N5 C52 172.0(4) . . . . ?
N2 Ti N5 C52 18.0(4) . . . . ?
N3 Ti N5 C52 94.7(4) . . . . ?
C14 N1 C11 C12 -1.1(5) . . . . ?
Ti N1 C11 C12 167.9(3) . . . . ?
N1 C11 C12 C13 0.7(5) . . . . ?
C11 C12 C13 C14 -0.1(5) . . . . ?
C12 C13 C14 N1 -0.6(5) . . . . ?
C12 C13 C14 C31 176.1(4) . . . . ?
C11 N1 C14 C13 1.0(4) . . . . ?
Ti N1 C14 C13 -169.6(3) . . . . ?
C11 N1 C14 C31 -176.2(3) . . . . ?
Ti N1 C14 C31 13.1(5) . . . . ?
C24 N2 C21 C22 1.1(5) . . . . ?
Ti N2 C21 C22 177.2(3) . . . . ?
N2 C21 C22 C23 -1.0(5) . . . . ?
C21 C22 C23 C24 0.4(5) . . . . ?
C22 C23 C24 N2 0.3(5) . . . . ?
C22 C23 C24 C32 174.3(4) . . . . ?
C21 N2 C24 C23 -0.9(5) . . . . ?
Ti N2 C24 C23 -177.6(3) . . . . ?
C21 N2 C24 C32 -176.1(3) . . . . ?
Ti N2 C24 C32 7.2(5) . . . . ?
C13 C14 C31 N3 151.1(4) . . . . ?
N1 C14 C31 N3 -32.4(5) . . . . ?
C33 N3 C31 C14 156.9(3) . . . . ?
C32 N3 C31 C14 -80.9(4) . . . . ?
Ti N3 C31 C14 33.7(3) . . . . ?
C33 N3 C32 C24 -78.5(4) . . . . ?
C31 N3 C32 C24 158.5(3) . . . . ?
Ti N3 C32 C24 42.0(3) . . . . ?
C23 C24 C32 N3 150.8(4) . . . . ?
N2 C24 C32 N3 -35.3(5) . . . . ?
